data_7703785
loop_
_publ_author_name
'Manankandayalage, Chamila P.'
'Unruh, Daniel K.'
'Krempner, Clemens'

_publ_section_title
;
 Boronic, diboronic and boric acid esters of 1,8-naphthalenediol -
 synthesis, structure and formation of boronium salts.
;
_journal_issue 15
_journal_name_full 'Dalton transactions (Cambridge, England : 2003)'
_journal_page_first 4834
_journal_page_last 4842
_journal_paper_doi 10.1039/d0dt00745e
_journal_volume 49
_journal_year 2020
_chemical_formula_sum 'C18 H15 B O4'
_chemical_formula_weight 306.11
_space_group_IT_number 14
_space_group_name_Hall '-P 2yn'
_space_group_name_H-M_alt 'P 1 21/n 1'
_symmetry_cell_setting monoclinic
_symmetry_Int_Tables_number 14
_symmetry_space_group_name_Hall '-P 2yn'
_symmetry_space_group_name_H-M 'P 1 21/n 1'
_atom_sites_solution_hydrogens geom
_atom_sites_solution_primary dual
_atom_sites_solution_secondary difmap
_audit_creation_date 2017-01-27T16:48:50-00:00
_audit_creation_method 'WinGX routine CIF_UPDATE'
_audit_update_record
;
2019-10-30 deposited with the CCDC.	2020-03-16 downloaded from the CCDC.
;
_cell_angle_alpha 90
_cell_angle_beta 98.4110(10)
_cell_angle_gamma 90
_cell_formula_units_Z 4
_cell_length_a 7.7613(5)
_cell_length_b 23.5453(15)
_cell_length_c 8.1854(5)
_cell_measurement_reflns_used 9096
_cell_measurement_temperature 100(2)
_cell_measurement_theta_max 27.95
_cell_measurement_theta_min 2.65
_cell_volume 1479.73(16)
_computing_cell_refinement 'Bruker SAINT'
_computing_data_collection 'Bruker APEX2'
_computing_data_reduction 'Bruker SAINT'
_computing_structure_refinement 'SHELXL 2014/7 (Sheldrick, 2014)'
_computing_structure_solution 'SHELXT 2014/5 (Sheldrick, 2014)'
_diffrn_ambient_temperature 100(2)
_diffrn_measured_fraction_theta_full 1
_diffrn_measured_fraction_theta_max 0.996
_diffrn_measurement_device_type 'Bruker APEX-II CCD'
_diffrn_measurement_method '\w scans'
_diffrn_radiation_monochromator graphite
_diffrn_radiation_source 'fine-focus sealed tube'
_diffrn_radiation_type MoK\a
_diffrn_radiation_wavelength 0.71073
_diffrn_reflns_av_R_equivalents 0.0198
_diffrn_reflns_av_unetI/netI 0.0143
_diffrn_reflns_Laue_measured_fraction_full 1
_diffrn_reflns_Laue_measured_fraction_max 0.996
_diffrn_reflns_limit_h_max 10
_diffrn_reflns_limit_h_min -10
_diffrn_reflns_limit_k_max 30
_diffrn_reflns_limit_k_min -30
_diffrn_reflns_limit_l_max 10
_diffrn_reflns_limit_l_min -10
_diffrn_reflns_number 18004
_diffrn_reflns_point_group_measured_fraction_full 1
_diffrn_reflns_point_group_measured_fraction_max 0.996
_diffrn_reflns_theta_full 25.242
_diffrn_reflns_theta_max 27.954
_diffrn_reflns_theta_min 1.73
_exptl_absorpt_coefficient_mu 0.095
_exptl_absorpt_correction_T_max 0.7456
_exptl_absorpt_correction_T_min 0.6988
_exptl_absorpt_correction_type multi-scan
_exptl_absorpt_process_details SADABS
_exptl_crystal_colour colourless
_exptl_crystal_density_diffrn 1.374
_exptl_crystal_description blocky
_exptl_crystal_F_000 640
_exptl_crystal_size_max 0.48
_exptl_crystal_size_mid 0.32
_exptl_crystal_size_min 0.15
_refine_diff_density_max 0.424
_refine_diff_density_min -0.199
_refine_diff_density_rms 0.044
_refine_ls_extinction_method none
_refine_ls_goodness_of_fit_ref 1.054
_refine_ls_hydrogen_treatment constr
_refine_ls_matrix_type full
_refine_ls_number_parameters 210
_refine_ls_number_reflns 3537
_refine_ls_number_restraints 189
_refine_ls_restrained_S_all 1.028
_refine_ls_R_factor_all 0.0388
_refine_ls_R_factor_gt 0.0352
_refine_ls_shift/su_max 0
_refine_ls_shift/su_mean 0
_refine_ls_structure_factor_coef Fsqd
_refine_ls_weighting_details 'w=1/[\s^2^(Fo^2^)+(0.0479P)^2^+0.5665P] where P=(Fo^2^+2Fc^2^)/3'
_refine_ls_weighting_scheme calc
_refine_ls_wR_factor_gt 0.0931
_refine_ls_wR_factor_ref 0.0962
_reflns_number_gt 3184
_reflns_number_total 3537
_reflns_threshold_expression 'I > 2\s(I)'
_cod_data_source_file d0dt00745e2.cif
_cod_data_source_block 8a
_cod_depositor_comments 'Adding full bibliography for 7703777--7703788.cif.'
_cod_original_sg_symbol_H-M 'P 21/n'
_cod_database_code 7703785
_shelx_estimated_absorpt_t_min 0.956
_shelx_estimated_absorpt_t_max 0.986

loop_
_symmetry_equiv_pos_as_xyz
'x, y, z'
'-x+1/2, y+1/2, -z+1/2'
'-x, -y, -z'
'x-1/2, -y-1/2, z-1/2'

loop_
_atom_site_label
_atom_site_type_symbol
_atom_site_fract_x
_atom_site_fract_y
_atom_site_fract_z
_atom_site_U_iso_or_equiv
_atom_site_adp_type
_atom_site_occupancy
_atom_site_calc_flag
_atom_site_disorder_assembly
_atom_site_disorder_group
O1 O 0.63810(9) 0.35751(3) 0.50654(9) 0.01389(16) Uani 1 d . .
O2 O 0.84434(9) 0.43390(3) 0.52421(9) 0.01306(16) Uani 1 d . .
O3 O 0.97187(10) 0.28718(3) 0.61874(9) 0.01815(17) Uani 1 d . .
O4 O 0.84956(10) 0.40121(3) 0.15153(9) 0.01820(17) Uani 1 d . .
C1 C 0.53018(12) 0.38862(4) 0.59381(12) 0.0127(2) Uani 1 d . .
C2 C 0.37799(13) 0.36547(4) 0.62746(13) 0.0159(2) Uani 1 d . .
H2 H 0.3457 0.328 0.5929 0.019 Uiso 1 calc . .
C3 C 0.26934(13) 0.39838(5) 0.71477(13) 0.0179(2) Uani 1 d . .
H3 H 0.1627 0.3827 0.7378 0.021 Uiso 1 calc . .
C4 C 0.31454(13) 0.45239(5) 0.76692(13) 0.0165(2) Uani 1 d . .
H4 H 0.2391 0.4736 0.8253 0.02 Uiso 1 calc . .
C5 C 0.47332(13) 0.47691(4) 0.73432(12) 0.0136(2) Uani 1 d . .
C6 C 0.52986(13) 0.53238(4) 0.78481(12) 0.0155(2) Uani 1 d . .
H6 H 0.4602 0.5552 0.8451 0.019 Uiso 1 calc . .
C7 C 0.68449(13) 0.55322(4) 0.74707(13) 0.0157(2) Uani 1 d . .
H7 H 0.7195 0.5906 0.7812 0.019 Uiso 1 calc . .
C8 C 0.79292(13) 0.52063(4) 0.65875(12) 0.0141(2) Uani 1 d . .
H8 H 0.8999 0.5355 0.6341 0.017 Uiso 1 calc . .
C9 C 0.74008(12) 0.46716(4) 0.60963(12) 0.01160(19) Uani 1 d . .
C10 C 0.58158(12) 0.44414(4) 0.64515(11) 0.01137(19) Uani 1 d . .
C11 C 0.91174(12) 0.34225(4) 0.38070(12) 0.01268(19) Uani 1 d . .
C12 C 0.99294(13) 0.29403(4) 0.45646(13) 0.0146(2) Uani 1 d . .
C13 C 1.08878(14) 0.25704(4) 0.37136(14) 0.0195(2) Uani 1 d . .
H13 H 1.1426 0.2243 0.424 0.023 Uiso 1 calc . .
C14 C 1.10360(14) 0.26919(5) 0.20824(15) 0.0209(2) Uani 1 d . .
H14 H 1.1672 0.244 0.1489 0.025 Uiso 1 calc . .
C15 C 1.02825(14) 0.31712(5) 0.12927(13) 0.0180(2) Uani 1 d . .
H15 H 1.0413 0.3252 0.018 0.022 Uiso 1 calc . .
C16 C 0.93264(13) 0.35332(4) 0.21722(12) 0.0142(2) Uani 1 d . .
C17 C 1.05149(17) 0.23869(5) 0.70418(16) 0.0260(3) Uani 1 d . .
H17A H 1.009 0.204 0.6452 0.039 Uiso 1 calc . .
H17B H 1.0218 0.2377 0.8165 0.039 Uiso 1 calc . .
H17C H 1.1782 0.2411 0.7094 0.039 Uiso 1 calc . .
C18 C 0.87149(16) 0.41667(5) -0.01243(13) 0.0233(2) Uani 1 d . .
H18A H 0.8277 0.3861 -0.0886 0.035 Uiso 1 calc . .
H18B H 0.9954 0.4229 -0.0177 0.035 Uiso 1 calc . .
H18C H 0.8065 0.4516 -0.0438 0.035 Uiso 1 calc . .
B1 B 0.79245(14) 0.38036(5) 0.47459(13) 0.0121(2) Uani 1 d . .

loop_
_atom_site_aniso_label
_atom_site_aniso_U_11
_atom_site_aniso_U_22
_atom_site_aniso_U_33
_atom_site_aniso_U_23
_atom_site_aniso_U_13
_atom_site_aniso_U_12
O1 0.0133(3) 0.0115(3) 0.0177(4) -0.0016(3) 0.0050(3) -0.0003(3)
O2 0.0114(3) 0.0126(3) 0.0160(3) -0.0013(3) 0.0047(3) -0.0003(3)
O3 0.0193(4) 0.0151(4) 0.0199(4) 0.0050(3) 0.0025(3) 0.0038(3)
O4 0.0212(4) 0.0200(4) 0.0142(4) 0.0028(3) 0.0052(3) 0.0059(3)
C1 0.0123(4) 0.0136(4) 0.0125(4) 0.0012(3) 0.0023(3) 0.0015(3)
C2 0.0151(5) 0.0146(5) 0.0184(5) 0.0006(4) 0.0035(4) -0.0027(4)
C3 0.0128(5) 0.0221(5) 0.0195(5) 0.0018(4) 0.0050(4) -0.0024(4)
C4 0.0137(5) 0.0213(5) 0.0154(5) -0.0005(4) 0.0056(4) 0.0018(4)
C5 0.0130(4) 0.0164(5) 0.0113(4) 0.0006(4) 0.0017(3) 0.0016(4)
C6 0.0159(5) 0.0160(5) 0.0147(5) -0.0021(4) 0.0028(4) 0.0034(4)
C7 0.0182(5) 0.0123(4) 0.0159(5) -0.0022(4) 0.0003(4) -0.0001(4)
C8 0.0129(4) 0.0146(5) 0.0146(5) 0.0009(4) 0.0020(4) -0.0016(3)
C9 0.0116(4) 0.0133(4) 0.0100(4) 0.0009(3) 0.0018(3) 0.0019(3)
C10 0.0113(4) 0.0127(4) 0.0099(4) 0.0016(3) 0.0007(3) 0.0004(3)
C11 0.0102(4) 0.0116(4) 0.0164(5) -0.0022(4) 0.0025(3) -0.0012(3)
C12 0.0119(4) 0.0127(4) 0.0191(5) -0.0011(4) 0.0015(4) -0.0017(3)
C13 0.0164(5) 0.0132(5) 0.0285(6) -0.0025(4) 0.0017(4) 0.0026(4)
C14 0.0167(5) 0.0176(5) 0.0292(6) -0.0088(4) 0.0064(4) 0.0012(4)
C15 0.0168(5) 0.0193(5) 0.0189(5) -0.0057(4) 0.0058(4) -0.0016(4)
C16 0.0119(4) 0.0140(5) 0.0168(5) -0.0023(4) 0.0017(4) -0.0009(3)
C17 0.0292(6) 0.0192(5) 0.0284(6) 0.0088(5) 0.0001(5) 0.0062(4)
C18 0.0290(6) 0.0275(6) 0.0139(5) 0.0034(4) 0.0047(4) 0.0045(5)
B1 0.0123(5) 0.0129(5) 0.0108(5) 0.0023(4) 0.0012(4) 0.0017(4)

loop_
_atom_type_symbol
_atom_type_description
_atom_type_scat_dispersion_real
_atom_type_scat_dispersion_imag
_atom_type_scat_source
C C 0.0033 0.0016 'International Tables Vol C Tables 4.2.6.8 and 6.1.1.4'
H H 0 0 'International Tables Vol C Tables 4.2.6.8 and 6.1.1.4'
B B 0.0013 0.0007 'International Tables Vol C Tables 4.2.6.8 and 6.1.1.4'
O O 0.0106 0.006 'International Tables Vol C Tables 4.2.6.8 and 6.1.1.4'

loop_
_geom_angle_atom_site_label_1
_geom_angle_atom_site_label_2
_geom_angle_atom_site_label_3
_geom_angle
_geom_angle_site_symmetry_1
_geom_angle_site_symmetry_3
_geom_angle_publ_flag
B1 O1 C1 120.04(8) . . ?
B1 O2 C9 120.16(8) . . ?
C12 O3 C17 117.58(9) . . ?
C16 O4 C18 117.77(8) . . ?
C2 C1 O1 119.91(9) . . ?
C2 C1 C10 121.64(9) . . ?
O1 C1 C10 118.45(8) . . ?
C1 C2 C3 118.74(9) . . ?
C1 C2 H2 120.6 . . ?
C3 C2 H2 120.6 . . ?
C4 C3 C2 121.43(9) . . ?
C4 C3 H3 119.3 . . ?
C2 C3 H3 119.3 . . ?
C3 C4 C5 120.52(9) . . ?
C3 C4 H4 119.7 . . ?
C5 C4 H4 119.7 . . ?
C10 C5 C6 117.96(9) . . ?
C10 C5 C4 118.09(9) . . ?
C6 C5 C4 123.96(9) . . ?
C7 C6 C5 120.42(9) . . ?
C7 C6 H6 119.8 . . ?
C5 C6 H6 119.8 . . ?
C6 C7 C8 121.76(9) . . ?
C6 C7 H7 119.1 . . ?
C8 C7 H7 119.1 . . ?
C9 C8 C7 118.38(9) . . ?
C9 C8 H8 120.8 . . ?
C7 C8 H8 120.8 . . ?
C8 C9 O2 119.78(8) . . ?
C8 C9 C10 121.73(9) . . ?
O2 C9 C10 118.49(8) . . ?
C1 C10 C9 120.68(9) . . ?
C1 C10 C5 119.57(9) . . ?
C9 C10 C5 119.75(9) . . ?
C16 C11 C12 117.94(9) . . ?
C16 C11 B1 121.50(9) . . ?
C12 C11 B1 120.47(9) . . ?
O3 C12 C13 123.90(9) . . ?
O3 C12 C11 114.52(9) . . ?
C13 C12 C11 121.58(10) . . ?
C14 C13 C12 118.50(10) . . ?
C14 C13 H13 120.8 . . ?
C12 C13 H13 120.8 . . ?
C13 C14 C15 121.87(10) . . ?
C13 C14 H14 119.1 . . ?
C15 C14 H14 119.1 . . ?
C14 C15 C16 118.42(10) . . ?
C14 C15 H15 120.8 . . ?
C16 C15 H15 120.8 . . ?
O4 C16 C11 114.59(8) . . ?
O4 C16 C15 123.72(9) . . ?
C11 C16 C15 121.67(9) . . ?
O3 C17 H17A 109.5 . . ?
O3 C17 H17B 109.5 . . ?
H17A C17 H17B 109.5 . . ?
O3 C17 H17C 109.5 . . ?
H17A C17 H17C 109.5 . . ?
H17B C17 H17C 109.5 . . ?
O4 C18 H18A 109.5 . . ?
O4 C18 H18B 109.5 . . ?
H18A C18 H18B 109.5 . . ?
O4 C18 H18C 109.5 . . ?
H18A C18 H18C 109.5 . . ?
H18B C18 H18C 109.5 . . ?
O2 B1 O1 122.16(9) . . ?
O2 B1 C11 120.25(9) . . ?
O1 B1 C11 117.58(9) . . ?

loop_
_geom_bond_atom_site_label_1
_geom_bond_atom_site_label_2
_geom_bond_distance
_geom_bond_site_symmetry_2
_geom_bond_publ_flag
O1 B1 1.3729(13) . ?
O1 C1 1.3869(11) . ?
O2 B1 1.3667(13) . ?
O2 C9 1.3866(11) . ?
O3 C12 1.3714(13) . ?
O3 C17 1.4312(13) . ?
O4 C16 1.3693(12) . ?
O4 C18 1.4246(13) . ?
C1 C2 1.3650(14) . ?
C1 C10 1.4127(14) . ?
C2 C3 1.4137(14) . ?
C2 H2 0.95 . ?
C3 C4 1.3707(15) . ?
C3 H3 0.95 . ?
C4 C5 1.4211(14) . ?
C4 H4 0.95 . ?
C5 C10 1.4189(13) . ?
C5 C6 1.4199(14) . ?
C6 C7 1.3730(15) . ?
C6 H6 0.95 . ?
C7 C8 1.4136(14) . ?
C7 H7 0.95 . ?
C8 C9 1.3661(14) . ?
C8 H8 0.95 . ?
C9 C10 1.4129(13) . ?
C11 C16 1.3958(14) . ?
C11 C12 1.3988(14) . ?
C11 B1 1.5688(14) . ?
C12 C13 1.3960(14) . ?
C13 C14 1.3866(17) . ?
C13 H13 0.95 . ?
C14 C15 1.3868(16) . ?
C14 H14 0.95 . ?
C15 C16 1.3970(14) . ?
C15 H15 0.95 . ?
C17 H17A 0.98 . ?
C17 H17B 0.98 . ?
C17 H17C 0.98 . ?
C18 H18A 0.98 . ?
C18 H18B 0.98 . ?
C18 H18C 0.98 . ?
